data_8104574
loop_
_publ_author_name
'Luo, Juan'
'Wang, Jie'
'Qiu, Gao-Yan'
'Xiong, Wan-Ming'
'Peng, Da-Yong'

_publ_section_title
;
 Crystal structure of 3-iodo-N
 2-(2-methyl-1-(methylsulfonyl)propan-2-yl)-N
 1-(2-methyl-4-(perfluoropropan-2-yl)phenyl)phthalamide, C23H22F7I1N2O4S1
;
_journal_issue 6
_journal_name_full 'Zeitschrift f\"ur Kristallographie - New Crystal Structures'
_journal_page_first 1235
_journal_page_last 1238
_journal_paper_doi 10.1515/ncrs-2021-0289
_journal_volume 236
_journal_year 2021
_chemical_formula_moiety '8(C23 H22 F7 I N2 O4 S)'
_chemical_formula_sum 'C184 H176 F56 I8 N16 O32 S8'
_chemical_formula_weight 5459.08
_chemical_name_systematic
;3-iodo-N-(2-methanesulfonyl-
1,1-dmethylethyl)-N'-(2-methyl-4-(1,2,2,2-tetrafluoro-1-
trifluoromethylethyl)phenyl)phthalamide
;
_space_group_crystal_system monoclinic
_space_group_IT_number 9
_space_group_name_Hall 'C -2yc'
_space_group_name_H-M_alt 'C 1 c 1'
_atom_sites_solution_hydrogens geom
_cell_angle_alpha 90
_cell_angle_beta 113.696(2)
_cell_angle_gamma 90
_cell_formula_units_Z 1
_cell_length_a 19.762(3)
_cell_length_b 24.690(4)
_cell_length_c 12.106(2)
_cell_measurement_reflns_used 9970
_cell_measurement_temperature 296(2)
_cell_measurement_theta_max 25.74
_cell_measurement_theta_min 2.47
_cell_volume 5408.8(15)
_computing_cell_refinement 'APEX2, SAINT and SADABS [1]'
_computing_data_collection 'APEX2, SAINT and SADABS [1]'
_computing_data_reduction 'APEX2, SAINT and SADABS [1]'
_computing_molecular_graphics 'Diamond 4.0 [4]'
_computing_publication_material 'SHELXL-2014/7 (Sheldrick, 2014) [2,3]'
_computing_structure_refinement 'SHELXL-2014/7 (Sheldrick, 2014) [2,3]'
_computing_structure_solution 'SHELXL-2014/7 (Sheldrick, 2014) [2,3]'
_diffrn_ambient_temperature 296.15
_diffrn_measured_fraction_theta_full 0.999
_diffrn_measured_fraction_theta_max 0.999
_diffrn_measurement_device_type 'Bruker APEX-II CCD'
_diffrn_measurement_method '\f and \w scans'
_diffrn_radiation_monochromator graphite
_diffrn_radiation_type MoK\a
_diffrn_radiation_wavelength 0.71073
_diffrn_reflns_av_R_equivalents 0.0273
_diffrn_reflns_av_unetI/netI 0.0421
_diffrn_reflns_Laue_measured_fraction_full 0.999
_diffrn_reflns_Laue_measured_fraction_max 0.999
_diffrn_reflns_limit_h_max 23
_diffrn_reflns_limit_h_min -23
_diffrn_reflns_limit_k_max 29
_diffrn_reflns_limit_k_min -29
_diffrn_reflns_limit_l_max 14
_diffrn_reflns_limit_l_min -14
_diffrn_reflns_number 20707
_diffrn_reflns_point_group_measured_fraction_full 0.954
_diffrn_reflns_point_group_measured_fraction_max 0.952
_diffrn_reflns_theta_full 25.242
_diffrn_reflns_theta_max 25.499
_diffrn_reflns_theta_min 2.469
_diffrn_source_current 30.0
_diffrn_source_power 1.2
_diffrn_source_voltage 40.0
_diffrn_standards_number 0
_exptl_absorpt_coefficient_mu 1.342
_exptl_absorpt_correction_type none
_exptl_crystal_colour COLORLESS
_exptl_crystal_density_diffrn 1.676
_exptl_crystal_density_meas .
_exptl_crystal_description BLOCK
_exptl_crystal_F_000 2704
_exptl_crystal_size_max 0.21
_exptl_crystal_size_mid 0.16
_exptl_crystal_size_min 0.13
_refine_diff_density_max 1.352
_refine_diff_density_min -0.478
_refine_diff_density_rms 0.083
_refine_ls_abs_structure_details
;
 Flack x determined using 3415 quotients [(I+)-(I-)]/[(I+)+(I-)]
 (Parsons, Flack and Wagner, Acta Cryst. B69 (2013) 249-259).
;
_refine_ls_abs_structure_Flack 0.010(7)
_refine_ls_extinction_coef .
_refine_ls_extinction_method none
_refine_ls_goodness_of_fit_ref 1.043
_refine_ls_hydrogen_treatment constr
_refine_ls_matrix_type full
_refine_ls_number_parameters 693
_refine_ls_number_reflns 9580
_refine_ls_number_restraints 110
_refine_ls_restrained_S_all 1.134
_refine_ls_R_factor_all 0.0582
_refine_ls_R_factor_gt 0.0488
_refine_ls_shift/su_max 0.024
_refine_ls_shift/su_mean 0.001
_refine_ls_structure_factor_coef Fsqd
_refine_ls_weighting_details 'w=1/[\s^2^(Fo^2^)+(0.0845P)^2^+6.5545P] where P=(Fo^2^+2Fc^2^)/3'
_refine_ls_weighting_scheme calc
_refine_ls_wR_factor_gt 0.1313
_refine_ls_wR_factor_ref 0.1411
_reflns_Friedel_coverage 0.904
_reflns_Friedel_fraction_full 0.909
_reflns_Friedel_fraction_max 0.905
_reflns_number_gt 8203
_reflns_number_total 9580
_cod_data_source_file suppl_j_ncrs-2021-0289_suppl.cif
_cod_data_source_block 5049_0m
_cod_database_code 8104574
_shelx_space_group_comment
;
The symmetry employed for this shelxl refinement is uniquely defined
by the following loop, which should always be used as a source of
symmetry information in preference to the above space-group names.
They are only intended as comments.
;
_shelx_estimated_absorpt_t_max 0.845
_shelx_estimated_absorpt_t_min 0.766
_olex2_refinement_description
;
1. Fixed Uiso
 At 1.2 times of:
  All C(H) groups, All C(H,H) groups, All N(H) groups
 At 1.5 times of:
  All C(H,H,H) groups
2. Uiso/Uaniso restraints and constraints
Uanis(F1) \\sim Ueq, Uanis(F2) \\sim Ueq, Uanis(F3) \\sim Ueq, Uanis(F4) \\sim
Ueq, Uanis(F5) \\sim Ueq, Uanis(F6) \\sim Ueq, Uanis(F7) \\sim Ueq, Uanis(F13)
\\sim Ueq, Uanis(F9) \\sim Ueq, Uanis(F12) \\sim Ueq, Uanis(F10) \\sim Ueq,
Uanis(F8) \\sim Ueq, Uanis(F11) \\sim Ueq, Uanis(F14) \\sim Ueq: with sigma of
0.005 and sigma for terminal atoms of 0.01
Uanis(C40) \\sim Ueq, Uanis(C41) \\sim Ueq, Uanis(C18) \\sim Ueq, Uanis(C17)
\\sim Ueq: with sigma of 0.01 and sigma for terminal atoms of 0.02
3.a Secondary CH2 refined with riding coordinates:
 C22(H22A,H22B), C45(H45A,H45B)
3.b Aromatic/amide H refined with riding coordinates:
 C4(H4), C5(H5), C6(H6), C10(H10), C11(H11), C13(H13), C27(H27), C28(H28),
 C29(H29), C33(H33), C34(H34), C36(H36), N1(H1), N2(H2), N3(H3), N4(H4A)
3.c Idealised Me refined as rotating group:
 C15(H15A,H15B,H15C), C20(H20A,H20B,H20C), C21(H21A,H21B,H21C), C23(H23A,H23B,
 H23C), C38(H38A,H38B,H38C), C43(H43A,H43B,H43C), C44(H44A,H44B,H44C), C46(H46A,
 H46B,H46C)
;
_olex2_submission_special_instructions 'No special instructions were received'

loop_
_space_group_symop_operation_xyz
'x, y, z'
'x, -y, z+1/2'
'x+1/2, y+1/2, z'
'x+1/2, -y+1/2, z+1/2'

loop_
_atom_site_label
_atom_site_type_symbol
_atom_site_fract_x
_atom_site_fract_y
_atom_site_fract_z
_atom_site_U_iso_or_equiv
_atom_site_adp_type
_atom_site_occupancy
_atom_site_site_symmetry_order
_atom_site_calc_flag
_atom_site_refinement_flags_posn
_atom_site_refinement_flags_adp
_atom_site_refinement_flags_occupancy
_atom_site_disorder_assembly
_atom_site_disorder_group
C1 C 0.3214(4) 0.2403(3) -0.0290(6) 0.0404(16) Uani 1 1 d . . . A 1
C2 C 0.2995(4) 0.1950(3) 0.0318(6) 0.0391(15) Uani 1 1 d . . . A 1
C3 C 0.3091(5) 0.1407(4) 0.0062(7) 0.0491(18) Uani 1 1 d . . . A 1
C4 C 0.2835(6) 0.0987(4) 0.0526(10) 0.067(2) Uani 1 1 d . . . A 1
H4 H 0.289174 0.063165 0.032527 0.080 Uiso 1 1 calc R U . A 1
C5 C 0.2488(6) 0.1097(4) 0.1296(10) 0.065(2) Uani 1 1 d . . . A 1
H5 H 0.233742 0.081380 0.165102 0.078 Uiso 1 1 calc R U . A 1
C6 C 0.2370(5) 0.1617(4) 0.1531(8) 0.059(2) Uani 1 1 d . . . A 1
H6 H 0.210986 0.168330 0.200951 0.071 Uiso 1 1 calc R U . A 1
C7 C 0.2622(4) 0.2055(3) 0.1085(7) 0.0402(15) Uani 1 1 d . . . A 1
C8 C 0.2535(4) 0.2620(3) 0.1429(6) 0.0422(16) Uani 1 1 d . . . A 1
C9 C 0.1665(4) 0.3244(3) 0.1698(7) 0.0466(17) Uani 1 1 d . . . B 1
C10 C 0.1207(5) 0.3592(4) 0.0817(8) 0.055(2) Uani 1 1 d . . . B 1
H10 H 0.105407 0.350772 0.000383 0.066 Uiso 1 1 calc R U . B 1
C11 C 0.0976(6) 0.4077(4) 0.1173(12) 0.074(3) Uani 1 1 d . . . B 1
H11 H 0.067233 0.431490 0.058865 0.089 Uiso 1 1 calc R U . B 1
C12 C 0.1195(7) 0.4204(4) 0.2380(12) 0.073(3) Uani 1 1 d . . . B 1
C13 C 0.1662(7) 0.3853(5) 0.3230(10) 0.073(3) Uani 1 1 d . . . B 1
H13 H 0.183007 0.394640 0.404142 0.087 Uiso 1 1 calc R U . B 1
C14 C 0.1889(5) 0.3367(4) 0.2922(8) 0.058(2) Uani 1 1 d . . . B 1
C15 C 0.2371(10) 0.2995(7) 0.3871(10) 0.103(5) Uani 1 1 d . . . B 1
H15A H 0.242812 0.312921 0.464859 0.155 Uiso 1 1 calc R U . B 1
H15B H 0.284629 0.297427 0.383374 0.155 Uiso 1 1 calc R U . B 1
H15C H 0.215099 0.264180 0.374767 0.155 Uiso 1 1 calc R U . B 1
C16 C 0.0909(10) 0.4696(6) 0.277(2) 0.113(6) Uani 1 1 d . . . B 1
C17 C 0.1001(10) 0.5218(7) 0.224(2) 0.120(5) Uani 1 1 d . U . B 1
C18 C 0.0252(13) 0.4609(9) 0.297(2) 0.128(6) Uani 1 1 d . U . B 1
C19 C 0.2691(4) 0.3053(3) -0.2012(6) 0.0439(16) Uani 1 1 d . . . C 1
C20 C 0.3163(6) 0.2824(5) -0.2652(9) 0.068(3) Uani 1 1 d . . . C 1
H20A H 0.365207 0.274896 -0.206647 0.102 Uiso 1 1 calc R U . C 1
H20B H 0.318756 0.308466 -0.322329 0.102 Uiso 1 1 calc R U . C 1
H20C H 0.294229 0.249601 -0.306609 0.102 Uiso 1 1 calc R U . C 1
C21 C 0.1916(6) 0.3156(5) -0.2925(10) 0.071(3) Uani 1 1 d . . . C 1
H21A H 0.172299 0.283242 -0.338216 0.106 Uiso 1 1 calc R U . C 1
H21B H 0.192322 0.344162 -0.345978 0.106 Uiso 1 1 calc R U . C 1
H21C H 0.160951 0.326091 -0.251616 0.106 Uiso 1 1 calc R U . C 1
C22 C 0.2998(5) 0.3572(4) -0.1269(8) 0.056(2) Uani 1 1 d . . . C 1
H22A H 0.340168 0.346644 -0.052364 0.067 Uiso 1 1 calc R U . C 1
H22B H 0.261246 0.372025 -0.105472 0.067 Uiso 1 1 calc R U . C 1
C23 C 0.4266(7) 0.4010(5) -0.1450(13) 0.084(3) Uani 1 1 d . . . D 1
H23A H 0.445594 0.426902 -0.184493 0.126 Uiso 1 1 calc R U . D 1
H23B H 0.435927 0.365041 -0.165484 0.126 Uiso 1 1 calc R U . D 1
H23C H 0.450587 0.405917 -0.059227 0.126 Uiso 1 1 calc R U . D 1
C24 C 0.0051(4) 0.2088(3) 0.9579(7) 0.0419(16) Uani 1 1 d . . . E 1
C25 C -0.0119(4) 0.2631(3) 0.8960(7) 0.0414(16) Uani 1 1 d . . . E 1
C26 C -0.0494(5) 0.3024(4) 0.9309(7) 0.0507(18) Uani 1 1 d . . . E 1
C27 C -0.0677(5) 0.3521(4) 0.8729(8) 0.057(2) Uani 1 1 d . . . E 1
H27 H -0.093314 0.377724 0.897322 0.069 Uiso 1 1 calc R U . E 1
C28 C -0.0475(5) 0.3631(3) 0.7793(8) 0.057(2) Uani 1 1 d . . . E 1
H28 H -0.058964 0.396514 0.740719 0.069 Uiso 1 1 calc R U . E 1
C29 C -0.0098(5) 0.3245(3) 0.7414(7) 0.0514(19) Uani 1 1 d . . . E 1
H29 H 0.002981 0.331985 0.677020 0.062 Uiso 1 1 calc R U . E 1
C30 C 0.0085(4) 0.2748(3) 0.8000(6) 0.0384(15) Uani 1 1 d . . . E 1
C31 C 0.0559(4) 0.2360(3) 0.7680(7) 0.0439(16) Uani 1 1 d . . . E 1
C32 C 0.0698(4) 0.1870(4) 0.6033(7) 0.0514(19) Uani 1 1 d . . . F 1
C33 C 0.1013(6) 0.1396(4) 0.6603(9) 0.063(2) Uani 1 1 d . . . F 1
H33 H 0.099568 0.130356 0.733587 0.075 Uiso 1 1 calc R U . F 1
C34 C 0.1362(7) 0.1052(5) 0.6069(11) 0.076(3) Uani 1 1 d . . . F 1
H34 H 0.156911 0.072722 0.644300 0.091 Uiso 1 1 calc R U . F 1
C35 C 0.1398(6) 0.1191(5) 0.5008(11) 0.072(3) Uani 1 1 d . . . F 1
C36 C 0.1081(6) 0.1673(5) 0.4445(9) 0.069(3) Uani 1 1 d . . . F 1
H36 H 0.110865 0.176621 0.372031 0.083 Uiso 1 1 calc R U . F 1
C37 C 0.0733(5) 0.2012(4) 0.4927(8) 0.057(2) Uani 1 1 d . . . F 1
C38 C 0.0397(6) 0.2524(5) 0.4290(9) 0.076(3) Uani 1 1 d . . . F 1
H38A H 0.062589 0.262305 0.375394 0.114 Uiso 1 1 calc R U . F 1
H38B H 0.047265 0.280719 0.487136 0.114 Uiso 1 1 calc R U . F 1
H38C H -0.012304 0.247171 0.383565 0.114 Uiso 1 1 calc R U . F 1
C39 C 0.1807(7) 0.0840(6) 0.4446(14) 0.095(4) Uani 1 1 d . . . F 1
C42 C -0.0434(5) 0.1146(3) 0.9414(8) 0.0490(18) Uani 1 1 d . . . G 1
C43 C -0.0555(7) 0.1167(5) 1.0589(10) 0.074(3) Uani 1 1 d . . . G 1
H43A H -0.024012 0.143797 1.111258 0.111 Uiso 1 1 calc R U . G 1
H43B H -0.043995 0.082015 1.098040 0.111 Uiso 1 1 calc R U . G 1
H43C H -0.106206 0.125457 1.040756 0.111 Uiso 1 1 calc R U . G 1
C44 C 0.0283(6) 0.0855(4) 0.9605(10) 0.068(3) Uani 1 1 d . . . G 1
H44A H 0.036337 0.086870 0.887414 0.102 Uiso 1 1 calc R U . G 1
H44B H 0.025116 0.048464 0.981798 0.102 Uiso 1 1 calc R U . G 1
H44C H 0.068662 0.102932 1.024212 0.102 Uiso 1 1 calc R U . G 1
C45 C -0.1111(5) 0.0864(3) 0.8475(8) 0.0506(18) Uani 1 1 d . . . G 1
H45A H -0.153290 0.110144 0.830186 0.061 Uiso 1 1 calc R U . G 1
H45B H -0.120412 0.053934 0.884307 0.061 Uiso 1 1 calc R U . G 1
C46 C -0.2017(6) 0.0531(5) 0.6206(10) 0.070(3) Uani 1 1 d . . . H 1
H46A H -0.207546 0.041174 0.541826 0.105 Uiso 1 1 calc R U . H 1
H46B H -0.230727 0.085097 0.613474 0.105 Uiso 1 1 calc R U . H 1
H46C H -0.218001 0.025029 0.659227 0.105 Uiso 1 1 calc R U . H 1
F1 F 0.1488(9) 0.4850(6) 0.4041(12) 0.180(5) Uani 1 1 d . U . B 1
F2 F 0.1548(8) 0.5255(5) 0.1951(15) 0.162(4) Uani 1 1 d . U . B 1
F3 F 0.0377(9) 0.5198(6) 0.1150(16) 0.183(5) Uani 1 1 d . U . B 1
F4 F 0.0930(7) 0.5658(4) 0.2815(14) 0.152(4) Uani 1 1 d . U . B 1
F5 F -0.0260(8) 0.4434(7) 0.1993(18) 0.189(6) Uani 1 1 d . U . B 1
F6 F -0.0056(8) 0.5021(5) 0.3272(15) 0.165(5) Uani 1 1 d . U . B 1
F7 F 0.0309(11) 0.4240(8) 0.3690(19) 0.203(6) Uani 1 1 d . U . B 1
I1 I 0.36428(5) 0.12208(4) -0.10412(7) 0.0916(3) Uani 1 1 d . . . . .
I2 I -0.07813(4) 0.28808(3) 1.07728(6) 0.0813(3) Uani 1 1 d . . . . .
N1 N 0.2632(3) 0.2637(3) -0.1176(5) 0.0417(14) Uani 1 1 d . . . . .
H1 H 0.219654 0.253770 -0.126091 0.050 Uiso 1 1 calc R U . A 1
N2 N 0.1853(3) 0.2745(3) 0.1336(6) 0.0462(15) Uani 1 1 d . . . . .
H2 H 0.151071 0.250602 0.103721 0.055 Uiso 1 1 calc R U . A 1
N3 N 0.0315(4) 0.2220(3) 0.6520(6) 0.0480(15) Uani 1 1 d . . . . .
H3 H -0.010131 0.235105 0.603317 0.058 Uiso 1 1 calc R U . E 1
N4 N -0.0431(4) 0.1700(3) 0.8969(6) 0.0441(14) Uani 1 1 d . . . . .
H4A H -0.076099 0.178089 0.826944 0.053 Uiso 1 1 calc R U . E 1
O1 O 0.3856(3) 0.2531(3) -0.0024(5) 0.0543(14) Uani 1 1 d . . . . .
O2 O 0.3051(3) 0.2934(2) 0.1810(6) 0.0546(14) Uani 1 1 d . . . . .
O3 O 0.2969(5) 0.4088(3) -0.3209(6) 0.080(2) Uani 1 1 d . . . . .
O4 O 0.3236(5) 0.4594(3) -0.1341(8) 0.079(2) Uani 1 1 d . . . . .
O5 O 0.0578(3) 0.2023(2) 1.0562(5) 0.0555(14) Uani 1 1 d . . . . .
O6 O 0.1154(3) 0.2203(3) 0.8463(5) 0.0574(15) Uani 1 1 d . . . . .
O7 O -0.0862(4) 0.1134(3) 0.6563(6) 0.0622(15) Uani 1 1 d . . . . .
O8 O -0.0678(4) 0.0185(3) 0.7230(7) 0.0705(17) Uani 1 1 d . . . . .
S3 S -0.10845(12) 0.06747(8) 0.70715(19) 0.0500(4) Uani 1 1 d . . . . .
S4 S 0.33232(13) 0.41046(9) -0.1915(2) 0.0571(5) Uani 1 1 d . . . . .
F13 F 0.1693(6) 0.0073(4) 0.3237(10) 0.127(3) Uani 1 1 d . U . . .
F9 F 0.2957(5) 0.0537(5) 0.4547(11) 0.141(4) Uani 1 1 d . U . . .
F12 F 0.0712(6) 0.0408(6) 0.3216(12) 0.152(4) Uani 1 1 d . U . . .
F10 F 0.2978(6) 0.1098(6) 0.5918(13) 0.155(4) Uani 1 1 d . U . . .
F8 F 0.1672(10) 0.1079(7) 0.3186(15) 0.194(6) Uani 1 1 d . U . F 1
C41 C 0.1393(8) 0.0392(7) 0.3720(17) 0.108(5) Uani 1 1 d . U . F 1
C40 C 0.2584(9) 0.0800(8) 0.5047(18) 0.108(5) Uani 1 1 d . U . . .
F11 F 0.2628(10) 0.0404(7) 0.6038(15) 0.191(6) Uani 1 1 d . U . . .
F14 F 0.1408(11) 0.0060(7) 0.4750(17) 0.197(6) Uani 1 1 d . U . F 1

loop_
_atom_site_aniso_label
_atom_site_aniso_U_11
_atom_site_aniso_U_22
_atom_site_aniso_U_33
_atom_site_aniso_U_23
_atom_site_aniso_U_13
_atom_site_aniso_U_12
C1 0.035(4) 0.051(4) 0.034(3) -0.006(3) 0.013(3) -0.005(3)
C2 0.029(3) 0.044(4) 0.037(3) -0.001(3) 0.006(3) -0.003(3)
C3 0.044(4) 0.052(5) 0.051(4) -0.013(4) 0.019(3) 0.001(4)
C4 0.069(6) 0.045(5) 0.088(7) -0.006(4) 0.033(5) 0.001(4)
C5 0.063(6) 0.045(5) 0.088(7) 0.012(4) 0.030(5) -0.008(4)
C6 0.063(5) 0.060(5) 0.062(5) 0.010(4) 0.033(4) -0.001(4)
C7 0.037(4) 0.039(4) 0.044(4) 0.001(3) 0.016(3) -0.001(3)
C8 0.041(4) 0.049(4) 0.037(3) 0.002(3) 0.016(3) -0.002(3)
C9 0.039(4) 0.050(4) 0.052(4) -0.007(3) 0.018(3) -0.002(3)
C10 0.046(5) 0.056(5) 0.054(4) -0.002(4) 0.010(4) 0.006(4)
C11 0.053(6) 0.049(5) 0.110(9) 0.001(5) 0.022(5) 0.005(4)
C12 0.083(7) 0.055(6) 0.101(8) -0.016(5) 0.058(7) -0.005(5)
C13 0.102(8) 0.068(6) 0.069(6) -0.015(5) 0.056(6) -0.002(6)
C14 0.064(5) 0.060(5) 0.053(5) -0.004(4) 0.027(4) -0.002(4)
C15 0.134(12) 0.120(11) 0.051(5) 0.015(6) 0.033(7) 0.041(9)
C16 0.129(12) 0.057(7) 0.193(17) -0.027(8) 0.106(13) 0.000(7)
C17 0.099(9) 0.100(9) 0.180(12) -0.026(9) 0.075(9) -0.005(7)
C18 0.137(11) 0.117(11) 0.165(12) -0.012(9) 0.098(10) 0.010(9)
C19 0.040(4) 0.050(4) 0.039(3) -0.002(3) 0.014(3) -0.007(3)
C20 0.080(7) 0.085(7) 0.048(4) 0.010(4) 0.036(5) 0.011(5)
C21 0.053(5) 0.071(6) 0.076(6) 0.025(5) 0.012(4) 0.002(5)
C22 0.065(5) 0.054(5) 0.053(4) 0.001(4) 0.029(4) -0.017(4)
C23 0.074(7) 0.079(7) 0.104(8) 0.029(6) 0.041(6) -0.002(6)
C24 0.032(4) 0.050(4) 0.042(4) 0.003(3) 0.013(3) 0.000(3)
C25 0.032(4) 0.039(4) 0.047(4) -0.003(3) 0.009(3) 0.000(3)
C26 0.047(5) 0.049(4) 0.051(4) -0.002(3) 0.014(3) -0.003(4)
C27 0.054(5) 0.045(5) 0.065(5) -0.008(4) 0.015(4) 0.008(4)
C28 0.060(5) 0.034(4) 0.064(5) 0.010(3) 0.010(4) 0.005(4)
C29 0.053(5) 0.046(4) 0.048(4) 0.001(3) 0.013(3) -0.006(4)
C30 0.029(3) 0.039(4) 0.040(3) -0.001(3) 0.006(3) -0.006(3)
C31 0.034(4) 0.046(4) 0.050(4) 0.004(3) 0.015(3) -0.006(3)
C32 0.038(4) 0.067(5) 0.049(4) -0.003(4) 0.017(3) -0.004(4)
C33 0.066(6) 0.063(6) 0.069(6) 0.001(4) 0.037(5) 0.005(5)
C34 0.080(7) 0.058(6) 0.098(8) 0.000(5) 0.046(6) 0.016(5)
C35 0.063(6) 0.078(7) 0.087(7) -0.030(6) 0.041(5) -0.010(5)
C36 0.057(6) 0.100(8) 0.060(5) -0.023(5) 0.032(5) -0.025(6)
C37 0.039(5) 0.078(6) 0.049(4) -0.002(4) 0.011(3) -0.011(4)
C38 0.073(7) 0.093(8) 0.057(5) 0.011(5) 0.022(5) 0.000(6)
C39 0.073(8) 0.108(10) 0.120(10) -0.046(8) 0.054(7) -0.006(7)
C42 0.046(4) 0.045(4) 0.053(4) 0.007(3) 0.017(3) -0.004(3)
C43 0.090(8) 0.067(6) 0.062(5) 0.010(5) 0.029(5) -0.005(5)
C44 0.061(6) 0.054(5) 0.077(6) 0.009(4) 0.016(5) 0.006(4)
C45 0.050(5) 0.042(4) 0.061(5) 0.007(3) 0.024(4) 0.001(3)
C46 0.061(6) 0.069(6) 0.066(5) 0.006(5) 0.011(5) -0.003(5)
F1 0.204(10) 0.148(8) 0.150(8) -0.074(7) 0.032(7) 0.039(7)
F2 0.152(8) 0.115(7) 0.254(11) 0.004(7) 0.119(8) -0.008(6)
F3 0.180(10) 0.151(9) 0.199(10) -0.008(8) 0.056(8) 0.046(8)
F4 0.154(8) 0.081(5) 0.223(10) -0.048(6) 0.080(7) 0.003(5)
F5 0.111(7) 0.219(11) 0.254(12) -0.071(9) 0.090(8) 0.013(7)
F6 0.169(8) 0.123(7) 0.258(11) -0.018(7) 0.144(8) 0.032(6)
F7 0.225(11) 0.209(12) 0.247(12) 0.024(9) 0.171(10) 0.043(9)
I1 0.1053(6) 0.0879(5) 0.1018(6) -0.0280(4) 0.0626(5) 0.0058(4)
I2 0.0975(5) 0.0847(5) 0.0830(4) 0.0004(4) 0.0585(4) 0.0127(4)
N1 0.030(3) 0.054(4) 0.037(3) 0.005(3) 0.009(2) -0.003(3)
N2 0.030(3) 0.049(4) 0.056(4) -0.010(3) 0.014(3) -0.004(3)
N3 0.032(3) 0.059(4) 0.045(3) 0.002(3) 0.007(3) 0.004(3)
N4 0.038(3) 0.040(3) 0.048(3) 0.005(3) 0.011(3) 0.000(3)
O1 0.032(3) 0.082(4) 0.043(3) 0.009(3) 0.009(2) -0.007(3)
O2 0.041(3) 0.054(3) 0.069(4) -0.017(3) 0.023(3) -0.013(3)
O3 0.092(5) 0.086(5) 0.059(4) 0.025(4) 0.026(4) -0.004(4)
O4 0.100(5) 0.055(4) 0.095(5) 0.015(4) 0.054(4) 0.004(4)
O5 0.045(3) 0.054(3) 0.055(3) 0.005(2) 0.008(3) -0.004(2)
O6 0.035(3) 0.080(4) 0.046(3) 0.004(3) 0.004(2) 0.009(3)
O7 0.064(4) 0.057(3) 0.065(4) 0.008(3) 0.026(3) 0.000(3)
O8 0.080(5) 0.051(4) 0.084(4) 0.007(3) 0.037(4) 0.015(3)
S3 0.0505(11) 0.0414(10) 0.0572(10) 0.0045(8) 0.0208(8) 0.0007(8)
S4 0.0558(12) 0.0556(12) 0.0618(12) 0.0166(9) 0.0256(10) -0.0025(10)
F13 0.120(6) 0.128(6) 0.141(7) -0.064(5) 0.061(5) 0.003(5)
F9 0.088(5) 0.184(9) 0.179(8) -0.046(7) 0.083(6) 0.005(5)
F12 0.099(6) 0.173(9) 0.168(8) -0.071(7) 0.036(6) -0.016(6)
F10 0.104(6) 0.194(10) 0.164(9) -0.044(7) 0.052(6) -0.022(6)
F8 0.273(12) 0.202(10) 0.207(9) 0.081(8) 0.200(9) 0.084(9)
C41 0.077(8) 0.099(8) 0.127(9) -0.045(8) 0.020(7) 0.001(6)
C40 0.082(8) 0.118(9) 0.133(10) -0.046(8) 0.052(7) -0.014(7)
F11 0.205(11) 0.194(10) 0.171(10) 0.007(8) 0.072(8) 0.083(9)
F14 0.243(12) 0.160(10) 0.232(12) -0.006(9) 0.141(10) -0.015(9)

loop_
_atom_type_symbol
_atom_type_description
_atom_type_scat_dispersion_real
_atom_type_scat_dispersion_imag
_atom_type_scat_source
C C 0.0033 0.0016 'International Tables Vol C Tables 4.2.6.8 and 6.1.1.4'
H H 0.0000 0.0000 'International Tables Vol C Tables 4.2.6.8 and 6.1.1.4'
F F 0.0171 0.0103 'International Tables Vol C Tables 4.2.6.8 and 6.1.1.4'
I I -0.4742 1.8119 'International Tables Vol C Tables 4.2.6.8 and 6.1.1.4'
N N 0.0061 0.0033 'International Tables Vol C Tables 4.2.6.8 and 6.1.1.4'
O O 0.0106 0.0060 'International Tables Vol C Tables 4.2.6.8 and 6.1.1.4'
S S 0.1246 0.1234 'International Tables Vol C Tables 4.2.6.8 and 6.1.1.4'

loop_
_geom_angle_atom_site_label_1
_geom_angle_atom_site_label_2
_geom_angle_atom_site_label_3
_geom_angle
_geom_angle_site_symmetry_1
_geom_angle_site_symmetry_3
N1 C1 C2 112.8(6) . .
O1 C1 C2 122.7(7) . .
O1 C1 N1 124.4(7) . .
C3 C2 C1 120.9(7) . .
C3 C2 C7 118.0(7) . .
C7 C2 C1 120.8(7) . .
C2 C3 I1 120.2(6) . .
C4 C3 C2 121.7(8) . .
C4 C3 I1 118.1(7) . .
C3 C4 H4 120.3 . .
C3 C4 C5 119.5(9) . .
C5 C4 H4 120.3 . .
C4 C5 H5 120.0 . .
C6 C5 C4 119.9(9) . .
C6 C5 H5 120.0 . .
C5 C6 H6 118.8 . .
C5 C6 C7 122.5(9) . .
C7 C6 H6 118.8 . .
C2 C7 C8 120.2(6) . .
C6 C7 C2 118.2(7) . .
C6 C7 C8 121.5(7) . .
N2 C8 C7 114.7(7) . .
O2 C8 C7 122.1(7) . .
O2 C8 N2 123.2(7) . .
C10 C9 C14 120.7(8) . .
C10 C9 N2 118.5(7) . .
C14 C9 N2 120.6(8) . .
C9 C10 H10 120.5 . .
C9 C10 C11 118.9(9) . .
C11 C10 H10 120.5 . .
C10 C11 H11 119.5 . .
C12 C11 C10 120.9(10) . .
C12 C11 H11 119.5 . .
C11 C12 C16 121.2(14) . .
C13 C12 C11 118.6(9) . .
C13 C12 C16 120.1(13) . .
C12 C13 H13 118.8 . .
C12 C13 C14 122.4(9) . .
C14 C13 H13 118.8 . .
C9 C14 C15 121.2(9) . .
C13 C14 C9 118.4(9) . .
C13 C14 C15 120.4(9) . .
C14 C15 H15A 109.5 . .
C14 C15 H15B 109.5 . .
C14 C15 H15C 109.5 . .
H15A C15 H15B 109.5 . .
H15A C15 H15C 109.5 . .
H15B C15 H15C 109.5 . .
C12 C16 F1 106.9(14) . .
C17 C16 C12 116.5(14) . .
C17 C16 F1 92.6(13) . .
C18 C16 C12 114.6(13) . .
C18 C16 C17 118.8(16) . .
C18 C16 F1 102.6(17) . .
F2 C17 C16 116.6(15) . .
F2 C17 F3 105.7(19) . .
F2 C17 F4 111.7(15) . .
F3 C17 C16 99.2(15) . .
F4 C17 C16 115.3(18) . .
F4 C17 F3 106.5(16) . .
F5 C18 C16 108.6(19) . .
F5 C18 F6 103.6(19) . .
F6 C18 C16 119.1(18) . .
F7 C18 C16 114(2) . .
F7 C18 F5 102(2) . .
F7 C18 F6 107.6(19) . .
C20 C19 C22 115.0(8) . .
C21 C19 C20 109.6(8) . .
C21 C19 C22 109.4(8) . .
N1 C19 C20 108.7(7) . .
N1 C19 C21 106.4(7) . .
N1 C19 C22 107.4(6) . .
C19 C20 H20A 109.5 . .
C19 C20 H20B 109.5 . .
C19 C20 H20C 109.5 . .
H20A C20 H20B 109.5 . .
H20A C20 H20C 109.5 . .
H20B C20 H20C 109.5 . .
C19 C21 H21A 109.5 . .
C19 C21 H21B 109.5 . .
C19 C21 H21C 109.5 . .
H21A C21 H21B 109.5 . .
H21A C21 H21C 109.5 . .
H21B C21 H21C 109.5 . .
C19 C22 H22A 107.6 . .
C19 C22 H22B 107.6 . .
C19 C22 S4 119.0(6) . .
H22A C22 H22B 107.0 . .
S4 C22 H22A 107.6 . .
S4 C22 H22B 107.6 . .
H23A C23 H23B 109.5 . .
H23A C23 H23C 109.5 . .
H23B C23 H23C 109.5 . .
S4 C23 H23A 109.5 . .
S4 C23 H23B 109.5 . .
S4 C23 H23C 109.5 . .
N4 C24 C25 113.3(6) . .
O5 C24 C25 121.8(7) . .
O5 C24 N4 124.9(7) . .
C26 C25 C24 120.7(7) . .
C26 C25 C30 118.4(7) . .
C30 C25 C24 120.8(7) . .
C25 C26 C27 121.8(8) . .
C25 C26 I2 120.0(6) . .
C27 C26 I2 118.2(7) . .
C26 C27 H27 120.3 . .
C28 C27 C26 119.3(8) . .
C28 C27 H27 120.3 . .
C27 C28 H28 119.8 . .
C27 C28 C29 120.5(8) . .
C29 C28 H28 119.8 . .
C28 C29 H29 120.0 . .
C30 C29 C28 120.0(8) . .
C30 C29 H29 120.0 . .
C25 C30 C31 120.1(7) . .
C29 C30 C25 120.0(7) . .
C29 C30 C31 119.7(7) . .
N3 C31 C30 116.2(7) . .
O6 C31 C30 120.1(7) . .
O6 C31 N3 123.7(8) . .
C33 C32 C37 120.2(9) . .
C33 C32 N3 121.2(8) . .
C37 C32 N3 118.6(8) . .
C32 C33 H33 120.3 . .
C32 C33 C34 119.4(9) . .
C34 C33 H33 120.3 . .
C33 C34 H34 119.9 . .
C35 C34 C33 120.3(10) . .
C35 C34 H34 119.9 . .
C34 C35 C36 119.7(9) . .
C34 C35 C39 121.2(12) . .
C36 C35 C39 119.1(12) . .
C35 C36 H36 119.2 . .
C37 C36 C35 121.7(10) . .
C37 C36 H36 119.2 . .
C32 C37 C38 121.3(9) . .
C36 C37 C32 118.8(10) . .
C36 C37 C38 119.9(9) . .
C37 C38 H38A 109.5 . .
C37 C38 H38B 109.5 . .
C37 C38 H38C 109.5 . .
H38A C38 H38B 109.5 . .
H38A C38 H38C 109.5 . .
H38B C38 H38C 109.5 . .
C35 C39 F8 108.1(12) . .
C41 C39 C35 115.9(11) . .
C41 C39 F8 82.1(14) . .
C40 C39 C35 118.2(12) . .
C40 C39 F8 104.7(13) . .
C40 C39 C41 119.5(13) . .
C44 C42 C43 111.0(8) . .
C44 C42 C45 112.4(8) . .
C45 C42 C43 106.7(8) . .
N4 C42 C43 109.5(8) . .
N4 C42 C44 110.7(7) . .
N4 C42 C45 106.3(6) . .
C42 C43 H43A 109.5 . .
C42 C43 H43B 109.5 . .
C42 C43 H43C 109.5 . .
H43A C43 H43B 109.5 . .
H43A C43 H43C 109.5 . .
H43B C43 H43C 109.5 . .
C42 C44 H44A 109.5 . .
C42 C44 H44B 109.5 . .
C42 C44 H44C 109.5 . .
H44A C44 H44B 109.5 . .
H44A C44 H44C 109.5 . .
H44B C44 H44C 109.5 . .
C42 C45 H45A 107.7 . .
C42 C45 H45B 107.7 . .
C42 C45 S3 118.3(6) . .
H45A C45 H45B 107.1 . .
S3 C45 H45A 107.7 . .
S3 C45 H45B 107.7 . .
H46A C46 H46B 109.5 . .
H46A C46 H46C 109.5 . .
H46B C46 H46C 109.5 . .
S3 C46 H46A 109.5 . .
S3 C46 H46B 109.5 . .
S3 C46 H46C 109.5 . .
C1 N1 C19 124.4(6) . .
C1 N1 H1 117.8 . .
C19 N1 H1 117.8 . .
C8 N2 C9 123.8(6) . .
C8 N2 H2 118.1 . .
C9 N2 H2 118.1 . .
C31 N3 C32 124.5(7) . .
C31 N3 H3 117.7 . .
C32 N3 H3 117.7 . .
C24 N4 C42 124.6(6) . .
C24 N4 H4A 117.7 . .
C42 N4 H4A 117.7 . .
C46 S3 C45 101.3(5) . .
O7 S3 C45 109.4(4) . .
O7 S3 C46 109.4(5) . .
O8 S3 C45 109.1(4) . .
O8 S3 C46 108.0(5) . .
O8 S3 O7 118.3(4) . .
C23 S4 C22 106.8(5) . .
O3 S4 C22 110.8(4) . .
O3 S4 C23 109.8(6) . .
O3 S4 O4 116.8(5) . .
O4 S4 C22 105.9(5) . .
O4 S4 C23 106.1(6) . .
C39 C41 F14 95.6(14) . .
F13 C41 C39 120.2(14) . .
F13 C41 F14 101.0(14) . .
F12 C41 C39 121.0(14) . .
F12 C41 F13 114.4(13) . .
F12 C41 F14 94.8(17) . .
C39 C40 F11 99.0(14) . .
F9 C40 C39 119.8(14) . .
F9 C40 F11 100.5(15) . .
F10 C40 C39 124.5(14) . .
F10 C40 F9 113.8(14) . .
F10 C40 F11 84.1(15) . .

loop_
_geom_bond_atom_site_label_1
_geom_bond_atom_site_label_2
_geom_bond_distance
_geom_bond_site_symmetry_2
C1 C2 1.497(11) .
C1 N1 1.347(10) .
C1 O1 1.217(9) .
C2 C3 1.406(12) .
C2 C7 1.422(10) .
C3 C4 1.369(14) .
C3 I1 2.086(8) .
C4 H4 0.9300 .
C4 C5 1.387(16) .
C5 H5 0.9300 .
C5 C6 1.357(14) .
C6 H6 0.9300 .
C6 C7 1.388(12) .
C7 C8 1.486(11) .
C8 N2 1.343(10) .
C8 O2 1.214(10) .
C9 C10 1.386(12) .
C9 C14 1.399(12) .
C9 N2 1.406(11) .
C10 H10 0.9300 .
C10 C11 1.408(15) .
C11 H11 0.9300 .
C11 C12 1.383(17) .
C12 C13 1.377(18) .
C12 C16 1.491(16) .
C13 H13 0.9300 .
C13 C14 1.384(14) .
C14 C15 1.480(16) .
C15 H15A 0.9600 .
C15 H15B 0.9600 .
C15 H15C 0.9600 .
C16 C17 1.48(3) .
C16 C18 1.43(3) .
C16 F1 1.55(2) .
C17 F2 1.26(2) .
C17 F3 1.40(3) .
C17 F4 1.330(19) .
C18 F5 1.29(3) .
C18 F6 1.31(2) .
C18 F7 1.23(3) .
C19 C20 1.539(12) .
C19 C21 1.507(13) .
C19 C22 1.544(12) .
C19 N1 1.480(10) .
C20 H20A 0.9600 .
C20 H20B 0.9600 .
C20 H20C 0.9600 .
C21 H21A 0.9600 .
C21 H21B 0.9600 .
C21 H21C 0.9600 .
C22 H22A 0.9700 .
C22 H22B 0.9700 .
C22 S4 1.776(8) .
C23 H23A 0.9600 .
C23 H23B 0.9600 .
C23 H23C 0.9600 .
C23 S4 1.732(12) .
C24 C25 1.507(11) .
C24 N4 1.344(10) .
C24 O5 1.237(10) .
C25 C26 1.384(12) .
C25 C30 1.405(11) .
C26 C27 1.389(13) .
C26 I2 2.097(9) .
C27 H27 0.9300 .
C27 C28 1.372(14) .
C28 H28 0.9300 .
C28 C29 1.395(14) .
C29 H29 0.9300 .
C29 C30 1.391(11) .
C30 C31 1.494(12) .
C31 N3 1.333(11) .
C31 O6 1.240(10) .
C32 C33 1.374(14) .
C32 C37 1.412(13) .
C32 N3 1.424(11) .
C33 H33 0.9300 .
C33 C34 1.405(15) .
C34 H34 0.9300 .
C34 C35 1.359(17) .
C35 C36 1.390(17) .
C35 C39 1.519(15) .
C36 H36 0.9300 .
C36 C37 1.354(15) .
C37 C38 1.491(16) .
C38 H38A 0.9600 .
C38 H38B 0.9600 .
C38 H38C 0.9600 .
C39 F8 1.55(2) .
C39 C41 1.444(19) .
C39 C40 1.41(2) .
C42 C43 1.535(14) .
C42 C44 1.520(14) .
C42 C45 1.532(12) .
C42 N4 1.470(10) .
C43 H43A 0.9600 .
C43 H43B 0.9600 .
C43 H43C 0.9600 .
C44 H44A 0.9600 .
C44 H44B 0.9600 .
C44 H44C 0.9600 .
C45 H45A 0.9700 .
C45 H45B 0.9700 .
C45 S3 1.783(9) .
C46 H46A 0.9600 .
C46 H46B 0.9600 .
C46 H46C 0.9600 .
C46 S3 1.752(10) .
N1 H1 0.8600 .
N2 H2 0.8600 .
N3 H3 0.8600 .
N4 H4A 0.8600 .
O3 S4 1.437(8) .
O4 S4 1.439(8) .
O7 S3 1.440(7) .
O8 S3 1.422(7) .
F13 C41 1.262(17) .
F9 C40 1.300(17) .
F12 C41 1.235(17) .
F10 C40 1.265(19) .
C41 F14 1.48(2) .
C40 F11 1.52(3) .

loop_
_geom_torsion_atom_site_label_1
_geom_torsion_atom_site_label_2
_geom_torsion_atom_site_label_3
_geom_torsion_atom_site_label_4
_geom_torsion
_geom_torsion_site_symmetry_1
_geom_torsion_site_symmetry_2
_geom_torsion_site_symmetry_3
_geom_torsion_site_symmetry_4
C1 C2 C3 C4 -174.1(8) . . . .
C1 C2 C3 I1 6.2(9) . . . .
C1 C2 C7 C6 173.9(7) . . . .
C1 C2 C7 C8 -8.3(10) . . . .
C2 C1 N1 C19 -173.0(7) . . . .
C2 C3 C4 C5 -1.9(15) . . . .
C2 C7 C8 N2 133.7(7) . . . .
C2 C7 C8 O2 -49.2(10) . . . .
C3 C2 C7 C6 -0.5(10) . . . .
C3 C2 C7 C8 177.2(7) . . . .
C3 C4 C5 C6 3.7(16) . . . .
C4 C5 C6 C7 -4.0(16) . . . .
C5 C6 C7 C2 2.3(13) . . . .
C5 C6 C7 C8 -175.4(8) . . . .
C6 C7 C8 N2 -48.6(10) . . . .
C6 C7 C8 O2 128.5(9) . . . .
C7 C2 C3 C4 0.4(12) . . . .
C7 C2 C3 I1 -179.3(5) . . . .
C7 C8 N2 C9 175.2(7) . . . .
C9 C10 C11 C12 -0.6(15) . . . .
C10 C9 C14 C13 -2.0(14) . . . .
C10 C9 C14 C15 179.3(12) . . . .
C10 C9 N2 C8 111.3(9) . . . .
C10 C11 C12 C13 1.8(16) . . . .
C10 C11 C12 C16 -175.5(12) . . . .
C11 C12 C13 C14 -3.3(17) . . . .
C11 C12 C16 C17 -54(2) . . . .
C11 C12 C16 C18 91(2) . . . .
C11 C12 C16 F1 -155.9(13) . . . .
C12 C13 C14 C9 3.4(16) . . . .
C12 C13 C14 C15 -177.9(13) . . . .
C12 C16 C17 F2 -29(3) . . . .
C12 C16 C17 F3 83.9(19) . . . .
C12 C16 C17 F4 -162.8(16) . . . .
C12 C16 C18 F5 -59(3) . . . .
C12 C16 C18 F6 -177(2) . . . .
C12 C16 C18 F7 54(3) . . . .
C13 C12 C16 C17 128.6(17) . . . .
C13 C12 C16 C18 -86(2) . . . .
C13 C12 C16 F1 26.8(17) . . . .
C14 C9 C10 C11 0.7(14) . . . .
C14 C9 N2 C8 -73.5(11) . . . .
C16 C12 C13 C14 174.1(12) . . . .
C17 C16 C18 F5 85(2) . . . .
C17 C16 C18 F6 -33(3) . . . .
C17 C16 C18 F7 -162(2) . . . .
C18 C16 C17 F2 -173(2) . . . .
C18 C16 C17 F3 -60(2) . . . .
C18 C16 C17 F4 53(3) . . . .
C19 C22 S4 C23 -93.9(9) . . . .
C19 C22 S4 O3 25.7(9) . . . .
C19 C22 S4 O4 153.3(8) . . . .
C20 C19 C22 S4 45.6(10) . . . .
C20 C19 N1 C1 56.3(10) . . . .
C21 C19 C22 S4 -78.2(9) . . . .
C21 C19 N1 C1 174.3(8) . . . .
C22 C19 N1 C1 -68.7(9) . . . .
C24 C25 C26 C27 -178.0(7) . . . .
C24 C25 C26 I2 3.2(10) . . . .
C24 C25 C30 C29 177.9(7) . . . .
C24 C25 C30 C31 -7.7(10) . . . .
C25 C24 N4 C42 -174.5(7) . . . .
C25 C26 C27 C28 -0.7(13) . . . .
C25 C30 C31 N3 129.6(7) . . . .
C25 C30 C31 O6 -53.1(10) . . . .
C26 C25 C30 C29 -0.9(11) . . . .
C26 C25 C30 C31 173.5(7) . . . .
C26 C27 C28 C29 0.8(13) . . . .
C27 C28 C29 C30 -1.0(13) . . . .
C28 C29 C30 C25 1.1(11) . . . .
C28 C29 C30 C31 -173.4(7) . . . .
C29 C30 C31 N3 -56.0(10) . . . .
C29 C30 C31 O6 121.3(8) . . . .
C30 C25 C26 C27 0.7(12) . . . .
C30 C25 C26 I2 -178.0(5) . . . .
C30 C31 N3 C32 178.0(7) . . . .
C32 C33 C34 C35 1.1(17) . . . .
C33 C32 C37 C36 -0.1(13) . . . .
C33 C32 C37 C38 -179.9(9) . . . .
C33 C32 N3 C31 44.7(13) . . . .
C33 C34 C35 C36 -0.7(17) . . . .
C33 C34 C35 C39 176.8(11) . . . .
C34 C35 C36 C37 -0.1(16) . . . .
C34 C35 C39 F8 174.1(13) . . . .
C34 C35 C39 C41 84.2(18) . . . .
C34 C35 C39 C40 -67(2) . . . .
C35 C36 C37 C32 0.5(14) . . . .
C35 C36 C37 C38 -179.7(10) . . . .
C35 C39 C41 F13 -178.7(16) . . . .
C35 C39 C41 F12 26(3) . . . .
C35 C39 C41 F14 -72.5(17) . . . .
C35 C39 C40 F9 -174.8(16) . . . .
C35 C39 C40 F10 -11(3) . . . .
C35 C39 C40 F11 77.5(17) . . . .
C36 C35 C39 F8 -8.4(16) . . . .
C36 C35 C39 C41 -98.2(17) . . . .
C36 C35 C39 C40 110.2(17) . . . .
C37 C32 C33 C34 -0.7(15) . . . .
C37 C32 N3 C31 -137.0(8) . . . .
C39 C35 C36 C37 -177.7(10) . . . .
C42 C45 S3 C46 -166.4(7) . . . .
C42 C45 S3 O7 -50.9(7) . . . .
C42 C45 S3 O8 79.9(7) . . . .
C43 C42 C45 S3 -170.0(7) . . . .
C43 C42 N4 C24 60.5(11) . . . .
C44 C42 C45 S3 -48.2(9) . . . .
C44 C42 N4 C24 -62.2(11) . . . .
C45 C42 N4 C24 175.4(7) . . . .
F1 C16 C17 F2 81.4(19) . . . .
F1 C16 C17 F3 -165.7(13) . . . .
F1 C16 C17 F4 -52.5(18) . . . .
F1 C16 C18 F5 -174.8(17) . . . .
F1 C16 C18 F6 67(3) . . . .
F1 C16 C18 F7 -61(2) . . . .
I1 C3 C4 C5 177.8(8) . . . .
I2 C26 C27 C28 178.0(7) . . . .
N1 C1 C2 C3 103.3(8) . . . .
N1 C1 C2 C7 -71.0(8) . . . .
N1 C19 C22 S4 166.7(6) . . . .
N2 C9 C10 C11 175.9(8) . . . .
N2 C9 C14 C13 -177.1(9) . . . .
N2 C9 C14 C15 4.2(15) . . . .
N3 C32 C33 C34 177.7(9) . . . .
N3 C32 C37 C36 -178.5(8) . . . .
N3 C32 C37 C38 1.8(13) . . . .
N4 C24 C25 C26 98.6(9) . . . .
N4 C24 C25 C30 -80.2(9) . . . .
N4 C42 C45 S3 73.2(8) . . . .
O1 C1 C2 C3 -74.6(10) . . . .
O1 C1 C2 C7 111.1(9) . . . .
O1 C1 N1 C19 4.9(12) . . . .
O2 C8 N2 C9 -1.8(12) . . . .
O5 C24 C25 C26 -80.1(10) . . . .
O5 C24 C25 C30 101.1(9) . . . .
O5 C24 N4 C42 4.1(13) . . . .
O6 C31 N3 C32 0.8(13) . . . .
F8 C39 C41 F13 75.0(19) . . . .
F8 C39 C41 F12 -80(2) . . . .
F8 C39 C41 F14 -178.9(12) . . . .
F8 C39 C40 F9 -54(2) . . . .
F8 C39 C40 F10 109(2) . . . .
F8 C39 C40 F11 -162.2(12) . . . .
C41 C39 C40 F9 35(3) . . . .
C41 C39 C40 F10 -162(2) . . . .
C41 C39 C40 F11 -73.1(19) . . . .
C40 C39 C41 F13 -27(3) . . . .
C40 C39 C41 F12 177.6(19) . . . .
C40 C39 C41 F14 78.7(19) . . . .
